data_7014363
loop_
_publ_author_name
'Singh, Bandana'
'Drew, Michael G. B.'
'Kociok-Kohn, Gabriele'
'Molloy, Kieran C.'
'Singh, Nanhai'

_publ_section_title
;
 Unprecedented coordination of dithiocarbimate in multinuclear and
 heteroleptic complexes.
;
_journal_issue 3
_journal_name_full 'Dalton transactions (Cambridge, England : 2003)'
_journal_page_first 623
_journal_page_last 631
_journal_paper_doi 10.1039/c0dt00582g
_journal_volume 40
_journal_year 2011
_chemical_formula_sum 'C85 H87 Cu2 N O7 P4 S3'
_chemical_formula_weight 1581.80
_space_group_IT_number 14
_symmetry_cell_setting monoclinic
_symmetry_Int_Tables_number 14
_symmetry_space_group_name_Hall '-P 2ybc'
_symmetry_space_group_name_H-M 'P 1 21/c 1'
_atom_sites_solution_hydrogens geom
_atom_sites_solution_primary direct
_atom_sites_solution_secondary difmap
_audit_creation_method SHELXL-97
_cell_angle_alpha 90.00
_cell_angle_beta 94.180(2)
_cell_angle_gamma 90.00
_cell_formula_units_Z 4
_cell_length_a 19.785(2)
_cell_length_b 16.651(2)
_cell_length_c 24.213(3)
_cell_measurement_reflns_used 6369
_cell_measurement_temperature 293(2)
_cell_measurement_theta_max 23.51
_cell_measurement_theta_min 2.40
_cell_volume 7955.5(16)
_computing_cell_refinement 'Bruker SMART'
_computing_data_collection 'Bruker SMART'
_computing_data_reduction 'Bruker SAINT'
_computing_molecular_graphics ortep3
_computing_structure_refinement 'SHELXL-97 (Sheldrick, 1997)'
_computing_structure_solution SHELXS-97
_diffrn_ambient_temperature 293(2)
_diffrn_measured_fraction_theta_full 0.986
_diffrn_measured_fraction_theta_max 0.986
_diffrn_measurement_device_type 'CCD area detector'
_diffrn_measurement_method 'phi and omega scans'
_diffrn_radiation_monochromator graphite
_diffrn_radiation_type MoK\a
_diffrn_radiation_wavelength 0.71073
_diffrn_reflns_av_R_equivalents 0.0715
_diffrn_reflns_av_sigmaI/netI 0.1028
_diffrn_reflns_limit_h_max 24
_diffrn_reflns_limit_h_min -26
_diffrn_reflns_limit_k_max 22
_diffrn_reflns_limit_k_min -22
_diffrn_reflns_limit_l_max 32
_diffrn_reflns_limit_l_min -26
_diffrn_reflns_number 51499
_diffrn_reflns_theta_full 28.40
_diffrn_reflns_theta_max 28.40
_diffrn_reflns_theta_min 2.06
_diffrn_source 'fine-focus sealed tube'
_exptl_absorpt_coefficient_mu 0.748
_exptl_absorpt_correction_type none
_exptl_crystal_colour yellow
_exptl_crystal_density_diffrn 1.321
_exptl_crystal_density_method 'not measured'
_exptl_crystal_description block
_exptl_crystal_F_000 1724
_exptl_crystal_size_max 0.23
_exptl_crystal_size_mid 0.22
_exptl_crystal_size_min 0.18
_refine_diff_density_max 1.344
_refine_diff_density_min -0.908
_refine_diff_density_rms 0.137
_refine_ls_extinction_expression Fc^*^=kFc[1+0.001xFc^2^\l^3^/sin(2\q)]^-1/4^
_refine_ls_extinction_method SHELXL
_refine_ls_goodness_of_fit_ref 1.072
_refine_ls_hydrogen_treatment riding
_refine_ls_matrix_type full
_refine_ls_number_parameters 921
_refine_ls_number_reflns 19704
_refine_ls_number_restraints 0
_refine_ls_restrained_S_all 1.072
_refine_ls_R_factor_all 0.1319
_refine_ls_R_factor_gt 0.0709
_refine_ls_shift/su_max 0.001
_refine_ls_shift/su_mean 0.000
_refine_ls_structure_factor_coef Fsqd
_refine_ls_weighting_details 'calc w=1/[\s^2^(Fo^2^)+(0.1098P)^2^+0.0000P] where P=(Fo^2^+2Fc^2^)/3'
_refine_ls_weighting_scheme calc
_refine_ls_wR_factor_gt 0.1691
_refine_ls_wR_factor_ref 0.2209
_reflns_number_gt 11621
_reflns_number_total 19704
_reflns_threshold_expression >2sigma(I)
_cod_data_source_file C0DT00582G.TXT
_cod_data_source_block complex1
_cod_original_cell_volume 7955.6(16)
_cod_original_sg_symbol_H-M 'P 21/c'
_cod_database_code 7014363

loop_
_symmetry_equiv_pos_as_xyz
'x, y, z'
'-x, y+1/2, -z+1/2'
'-x, -y, -z'
'x, -y-1/2, z-1/2'

loop_
_atom_site_label
_atom_site_type_symbol
_atom_site_fract_x
_atom_site_fract_y
_atom_site_fract_z
_atom_site_U_iso_or_equiv
_atom_site_adp_type
_atom_site_occupancy
_atom_site_symmetry_multiplicity
_atom_site_calc_flag
_atom_site_refinement_flags
_atom_site_disorder_assembly
_atom_site_disorder_group
Cu1 Cu 1.25632(3) 0.89004(3) 0.31693(2) 0.02501(15) Uani 1 1 d . . .
Cu2 Cu 1.22224(2) 0.63426(3) 0.40496(2) 0.02187(15) Uani 1 1 d . . .
S1 S 1.22347(6) 0.74637(6) 0.46663(5) 0.0251(3) Uani 1 1 d . . .
S2 S 1.24089(5) 0.75154(6) 0.34742(5) 0.0241(2) Uani 1 1 d . . .
P3 P 1.31535(5) 0.55830(7) 0.42065(5) 0.0234(3) Uani 1 1 d . . .
S3 S 1.22827(6) 0.94435(7) 0.45316(5) 0.0290(3) Uani 1 1 d . . .
P4 P 1.12236(5) 0.57980(7) 0.37578(5) 0.0203(2) Uani 1 1 d . . .
P2 P 1.16679(6) 0.93431(6) 0.26362(5) 0.0224(3) Uani 1 1 d . . .
P1 P 1.36380(6) 0.91104(7) 0.29734(5) 0.0277(3) Uani 1 1 d . . .
O1 O 1.28370(16) 0.93551(19) 0.49467(13) 0.0333(8) Uani 1 1 d . . .
C8 C 1.2325(2) 0.8018(3) 0.40851(19) 0.0254(10) Uani 1 1 d . . .
C75 C 1.0514(2) 0.5986(3) 0.41724(19) 0.0238(9) Uani 1 1 d . . .
C33 C 1.1526(2) 0.8875(2) 0.19546(18) 0.0232(9) Uani 1 1 d . . .
C51 C 1.3413(2) 0.4987(3) 0.36243(19) 0.0258(10) Uani 1 1 d . . .
C28 C 1.1995(2) 1.0926(3) 0.2878(2) 0.0274(10) Uani 1 1 d . . .
H28 H 1.2116 1.0725 0.3230 0.033 Uiso 1 1 calc R . .
C15 C 1.3740(2) 0.9598(3) 0.23104(19) 0.0263(10) Uani 1 1 d . . .
C34 C 1.0888(2) 0.8830(3) 0.16768(19) 0.0268(10) Uani 1 1 d . . .
H34 H 1.0514 0.9027 0.1845 0.032 Uiso 1 1 calc R . .
C64 C 1.1424(2) 0.4215(3) 0.40866(19) 0.0257(10) Uani 1 1 d . . .
H64 H 1.1584 0.4440 0.4423 0.031 Uiso 1 1 calc R . .
C71 C 1.1128(2) 0.6719(3) 0.21912(19) 0.0282(10) Uani 1 1 d . . .
H71 H 1.1437 0.6834 0.1930 0.034 Uiso 1 1 calc R . .
C44 C 1.0668(2) 0.8463(3) 0.31149(19) 0.0248(10) Uani 1 1 d . . .
H44 H 1.0961 0.8031 0.3084 0.030 Uiso 1 1 calc R . .
C70 C 1.1346(2) 0.6369(3) 0.26858(19) 0.0255(10) Uani 1 1 d . . .
H70 H 1.1803 0.6246 0.2757 0.031 Uiso 1 1 calc R . .
C45 C 1.3921(2) 0.6105(3) 0.44713(19) 0.0255(10) Uani 1 1 d . . .
C27 C 1.1718(2) 1.0417(2) 0.24667(18) 0.0213(9) Uani 1 1 d . . .
C67 C 1.0955(2) 0.3537(3) 0.3094(2) 0.0310(11) Uani 1 1 d . . .
H67 H 1.0794 0.3310 0.2759 0.037 Uiso 1 1 calc R . .
C69 C 1.0894(2) 0.6197(2) 0.30813(18) 0.0213(9) Uani 1 1 d . . .
C65 C 1.1424(2) 0.3383(3) 0.4024(2) 0.0287(10) Uani 1 1 d . . .
H65 H 1.1580 0.3055 0.4317 0.034 Uiso 1 1 calc R . .
C32 C 1.1534(2) 1.0721(2) 0.19496(18) 0.0230(9) Uani 1 1 d . . .
H32 H 1.1343 1.0384 0.1674 0.028 Uiso 1 1 calc R . .
C31 C 1.1632(2) 1.1532(3) 0.1835(2) 0.0273(10) Uani 1 1 d . . .
H31 H 1.1509 1.1735 0.1484 0.033 Uiso 1 1 calc R . .
C73 C 0.9995(2) 0.6730(2) 0.24673(19) 0.0266(10) Uani 1 1 d . . .
H73 H 0.9539 0.6850 0.2393 0.032 Uiso 1 1 calc R . .
C5 C 1.1529(2) 0.9240(3) 0.48476(19) 0.0289(10) Uani 1 1 d . . .
C7 C 1.0319(3) 0.9107(3) 0.4787(2) 0.0333(11) Uani 1 1 d . . .
H7 H 0.9907 0.9130 0.4578 0.040 Uiso 1 1 calc R . .
N1 N 1.23407(19) 0.8822(2) 0.40252(15) 0.0260(8) Uani 1 1 d . . .
C68 C 1.0957(2) 0.4364(3) 0.3155(2) 0.0276(10) Uani 1 1 d . . .
H68 H 1.0803 0.4688 0.2860 0.033 Uiso 1 1 calc R . .
C66 C 1.1189(2) 0.3051(3) 0.3525(2) 0.0280(10) Uani 1 1 d . . .
H66 H 1.1188 0.2496 0.3481 0.034 Uiso 1 1 calc R . .
C41 C 0.9799(2) 0.9753(3) 0.32233(19) 0.0283(10) Uani 1 1 d . . .
H41 H 0.9508 1.0185 0.3258 0.034 Uiso 1 1 calc R . .
C61 C 1.2431(2) 0.4563(3) 0.5570(2) 0.0324(11) Uani 1 1 d . . .
H61 H 1.2199 0.4745 0.5866 0.039 Uiso 1 1 calc R . .
C39 C 1.0849(2) 0.9233(2) 0.29368(18) 0.0224(9) Uani 1 1 d . . .
C4 C 1.1546(3) 0.9060(3) 0.5411(2) 0.0348(11) Uani 1 1 d . . .
H4 H 1.1957 0.9040 0.5622 0.042 Uiso 1 1 calc R . .
C30 C 1.1911(2) 1.2028(3) 0.2242(2) 0.0333(11) Uani 1 1 d . . .
H30 H 1.1980 1.2568 0.2166 0.040 Uiso 1 1 calc R . .
C6 C 1.0909(2) 0.9257(3) 0.45350(19) 0.0303(11) Uani 1 1 d . . .
H6 H 1.0894 0.9370 0.4158 0.036 Uiso 1 1 calc R . .
C42 C 0.9609(2) 0.8995(3) 0.33886(19) 0.0270(10) Uani 1 1 d . . .
H42 H 0.9191 0.8916 0.3533 0.032 Uiso 1 1 calc R . .
C80 C 1.0008(2) 0.5416(3) 0.42480(19) 0.0250(10) Uani 1 1 d . . .
H80 H 1.0059 0.4892 0.4124 0.030 Uiso 1 1 calc R . .
C2 C 1.0326(3) 0.8923(3) 0.5347(2) 0.0299(11) Uani 1 1 d . . .
C57 C 1.2993(2) 0.4841(3) 0.47379(19) 0.0256(10) Uani 1 1 d . . .
C63 C 1.1190(2) 0.4712(2) 0.36574(18) 0.0213(9) Uani 1 1 d . . .
C76 C 1.0432(2) 0.6754(3) 0.43799(19) 0.0274(10) Uani 1 1 d . . .
H76 H 1.0774 0.7132 0.4351 0.033 Uiso 1 1 calc R . .
C38 C 1.2079(2) 0.8562(3) 0.17020(19) 0.0296(11) Uani 1 1 d . . .
H38 H 1.2508 0.8578 0.1887 0.036 Uiso 1 1 calc R . .
C79 C 0.9429(2) 0.5630(3) 0.45072(19) 0.0275(10) Uani 1 1 d . . .
H79 H 0.9097 0.5248 0.4559 0.033 Uiso 1 1 calc R . .
C58 C 1.3128(2) 0.4022(3) 0.4687(2) 0.0282(10) Uani 1 1 d . . .
H58 H 1.3366 0.3839 0.4395 0.034 Uiso 1 1 calc R . .
C72 C 1.0447(2) 0.6902(2) 0.20819(19) 0.0268(10) Uani 1 1 d . . .
H72 H 1.0298 0.7140 0.1748 0.032 Uiso 1 1 calc R . .
C74 C 1.0216(2) 0.6375(2) 0.29705(19) 0.0241(9) Uani 1 1 d . . .
H74 H 0.9907 0.6258 0.3231 0.029 Uiso 1 1 calc R . .
C29 C 1.2091(2) 1.1734(3) 0.2765(2) 0.0318(11) Uani 1 1 d . . .
H29 H 1.2275 1.2075 0.3041 0.038 Uiso 1 1 calc R . .
C3 C 1.0949(3) 0.8911(3) 0.5653(2) 0.0353(12) Uani 1 1 d . . .
H3 H 1.0963 0.8801 0.6030 0.042 Uiso 1 1 calc R . .
C60 C 1.2566(2) 0.3750(3) 0.5509(2) 0.0370(12) Uani 1 1 d . . .
H60 H 1.2423 0.3383 0.5766 0.044 Uiso 1 1 calc R . .
C40 C 1.0423(2) 0.9871(3) 0.30051(18) 0.0249(10) Uani 1 1 d . . .
H40 H 1.0552 1.0384 0.2905 0.030 Uiso 1 1 calc R . .
C16 C 1.3494(2) 1.0386(3) 0.2229(2) 0.0317(11) Uani 1 1 d . . .
H16 H 1.3282 1.0639 0.2511 0.038 Uiso 1 1 calc R . .
C21 C 1.4159(2) 0.8218(3) 0.2926(2) 0.0334(11) Uani 1 1 d . . .
C78 C 0.9350(2) 0.6400(3) 0.4685(2) 0.0311(11) Uani 1 1 d . . .
H78 H 0.8955 0.6545 0.4845 0.037 Uiso 1 1 calc R . .
C46 C 1.4057(2) 0.6850(3) 0.4244(2) 0.0342(12) Uani 1 1 d . . .
H46 H 1.3759 0.7066 0.3968 0.041 Uiso 1 1 calc R . .
C18 C 1.3872(2) 1.0403(4) 0.1316(2) 0.0415(14) Uani 1 1 d . . .
H18 H 1.3926 1.0674 0.0986 0.050 Uiso 1 1 calc R . .
C36 C 1.1362(2) 0.8195(3) 0.0905(2) 0.0318(11) Uani 1 1 d . . .
H36 H 1.1308 0.7969 0.0553 0.038 Uiso 1 1 calc R . .
C20 C 1.4036(2) 0.9224(3) 0.1878(2) 0.0332(11) Uani 1 1 d . . .
H20 H 1.4196 0.8700 0.1919 0.040 Uiso 1 1 calc R . .
C49 C 1.4944(2) 0.6229(3) 0.5063(2) 0.0368(12) Uani 1 1 d . . .
H49 H 1.5242 0.6017 0.5340 0.044 Uiso 1 1 calc R . .
C62 C 1.2648(2) 0.5096(3) 0.51843(19) 0.0288(10) Uani 1 1 d . . .
H62 H 1.2559 0.5641 0.5224 0.035 Uiso 1 1 calc R . .
C26 C 1.3855(3) 0.7534(3) 0.2693(2) 0.0366(12) Uani 1 1 d . . .
H26 H 1.3396 0.7544 0.2578 0.044 Uiso 1 1 calc R . .
C50 C 1.4365(2) 0.5795(3) 0.48860(19) 0.0291(10) Uani 1 1 d . . .
H50 H 1.4278 0.5301 0.5045 0.035 Uiso 1 1 calc R . .
C17 C 1.3561(2) 1.0786(3) 0.1741(2) 0.0365(12) Uani 1 1 d . . .
H17 H 1.3401 1.1309 0.1695 0.044 Uiso 1 1 calc R . .
C9 C 1.4144(2) 0.9746(3) 0.3468(2) 0.0324(11) Uani 1 1 d . . .
C14 C 1.4017(2) 0.9679(3) 0.4027(2) 0.0378(12) Uani 1 1 d . . .
H14 H 1.3689 0.9323 0.4136 0.045 Uiso 1 1 calc R . .
C35 C 1.0802(2) 0.8494(3) 0.1151(2) 0.0287(10) Uani 1 1 d . . .
H35 H 1.0373 0.8470 0.0966 0.034 Uiso 1 1 calc R . .
C59 C 1.2910(2) 0.3484(3) 0.5070(2) 0.0361(12) Uani 1 1 d . . .
H59 H 1.2997 0.2939 0.5030 0.043 Uiso 1 1 calc R . .
C37 C 1.1997(3) 0.8228(3) 0.1178(2) 0.0388(12) Uani 1 1 d . . .
H37 H 1.2370 0.8027 0.1011 0.047 Uiso 1 1 calc R . .
C54 C 1.3704(3) 0.4098(4) 0.2696(2) 0.0477(15) Uani 1 1 d . . .
H54 H 1.3804 0.3806 0.2384 0.057 Uiso 1 1 calc R . .
C43 C 1.0047(2) 0.8358(3) 0.33372(19) 0.0286(10) Uani 1 1 d . . .
H43 H 0.9924 0.7850 0.3454 0.034 Uiso 1 1 calc R . .
C10 C 1.4644(2) 1.0271(3) 0.3317(2) 0.0414(13) Uani 1 1 d . . .
H10 H 1.4734 1.0316 0.2947 0.050 Uiso 1 1 calc R . .
C22 C 1.4839(2) 0.8189(3) 0.3094(2) 0.0386(12) Uani 1 1 d . . .
H22 H 1.5051 0.8645 0.3245 0.046 Uiso 1 1 calc R . .
C56 C 1.2912(3) 0.4541(3) 0.3327(2) 0.0421(14) Uani 1 1 d . . .
H56 H 1.2471 0.4548 0.3435 0.051 Uiso 1 1 calc R . .
C13 C 1.4385(3) 1.0148(4) 0.4421(2) 0.0482(15) Uani 1 1 d . . .
H13 H 1.4295 1.0107 0.4792 0.058 Uiso 1 1 calc R . .
C47 C 1.4636(3) 0.7270(3) 0.4426(2) 0.0428(13) Uani 1 1 d . . .
H47 H 1.4726 0.7768 0.4273 0.051 Uiso 1 1 calc R . .
C77 C 0.9851(2) 0.6966(3) 0.4628(2) 0.0340(11) Uani 1 1 d . . .
H77 H 0.9798 0.7487 0.4757 0.041 Uiso 1 1 calc R . .
C11 C 1.5012(3) 1.0729(4) 0.3715(2) 0.0488(15) Uani 1 1 d . . .
H11 H 1.5347 1.1077 0.3610 0.059 Uiso 1 1 calc R . .
C19 C 1.4096(3) 0.9634(4) 0.1380(2) 0.0482(15) Uani 1 1 d . . .
H19 H 1.4290 0.9379 0.1089 0.058 Uiso 1 1 calc R . .
C52 C 1.4057(3) 0.4984(3) 0.3448(2) 0.0405(13) Uani 1 1 d . . .
H52 H 1.4399 0.5278 0.3640 0.049 Uiso 1 1 calc R . .
C48 C 1.5083(2) 0.6945(3) 0.4842(2) 0.0390(13) Uani 1 1 d . . .
H48 H 1.5474 0.7222 0.4964 0.047 Uiso 1 1 calc R . .
C53 C 1.4199(3) 0.4544(4) 0.2983(3) 0.0557(16) Uani 1 1 d . . .
H53 H 1.4635 0.4551 0.2864 0.067 Uiso 1 1 calc R . .
C25 C 1.4228(3) 0.6825(3) 0.2630(2) 0.0455(14) Uani 1 1 d . . .
H25 H 1.4023 0.6371 0.2470 0.055 Uiso 1 1 calc R . .
C24 C 1.4899(3) 0.6820(4) 0.2807(3) 0.0538(16) Uani 1 1 d . . .
H24 H 1.5152 0.6355 0.2770 0.065 Uiso 1 1 calc R . .
C23 C 1.5210(3) 0.7499(3) 0.3043(2) 0.0455(14) Uani 1 1 d . . .
H23 H 1.5667 0.7487 0.3165 0.055 Uiso 1 1 calc R . .
C12 C 1.4877(3) 1.0668(4) 0.4270(3) 0.0512(15) Uani 1 1 d . . .
H12 H 1.5119 1.0977 0.4537 0.061 Uiso 1 1 calc R . .
C55 C 1.3064(3) 0.4090(4) 0.2874(3) 0.0519(16) Uani 1 1 d . . .
H55 H 1.2729 0.3778 0.2690 0.062 Uiso 1 1 calc R . .
O2 O 1.22019(17) 1.02174(18) 0.42722(14) 0.0373(8) Uani 1 1 d . . .
O7 O 1.3350(2) 0.8299(3) 0.57977(18) 0.0633(12) Uani 1 1 d . . .
H7A H 1.3066 0.8316 0.5534 0.095 Uiso 1 1 calc R . .
C1 C 0.9679(3) 0.8741(3) 0.5616(2) 0.0379(12) Uani 1 1 d . . .
H1A H 0.9654 0.8176 0.5690 0.057 Uiso 1 1 calc R . .
H1B H 0.9297 0.8898 0.5372 0.057 Uiso 1 1 calc R . .
H1C H 0.9673 0.9034 0.5957 0.057 Uiso 1 1 calc R . .
O4 O 1.3302(2) 0.9468(3) 0.6568(2) 0.0636(12) Uani 1 1 d . . .
H4A H 1.3413 0.9087 0.6380 0.095 Uiso 1 1 calc R . .
O3 O 1.3439(3) 1.3945(3) 0.1278(2) 0.0760(14) Uani 1 1 d . . .
H3A H 1.3350 1.4414 0.1347 0.114 Uiso 1 1 calc R . .
O6 O 1.2117(3) 1.3207(3) 0.1120(2) 0.0840(15) Uani 1 1 d . . .
H6A H 1.2368 1.3556 0.1259 0.126 Uiso 1 1 calc R . .
C85 C 1.3731(3) 0.7607(4) 0.5769(3) 0.0525(16) Uani 1 1 d . . .
H85A H 1.4138 0.7723 0.5591 0.079 Uiso 1 1 calc R . .
H85B H 1.3473 0.7207 0.5559 0.079 Uiso 1 1 calc R . .
H85C H 1.3847 0.7409 0.6136 0.079 Uiso 1 1 calc R . .
C81 C 1.3743(4) 1.3903(5) 0.0750(3) 0.073(2) Uani 1 1 d . . .
H81A H 1.3484 1.4224 0.0482 0.109 Uiso 1 1 calc R . .
H81B H 1.3746 1.3356 0.0626 0.109 Uiso 1 1 calc R . .
H81C H 1.4199 1.4102 0.0793 0.109 Uiso 1 1 calc R . .
C82 C 1.2720(3) 0.9255(5) 0.6852(3) 0.078(2) Uani 1 1 d . . .
H82A H 1.2803 0.9371 0.7239 0.117 Uiso 1 1 calc R . .
H82B H 1.2630 0.8692 0.6803 0.117 Uiso 1 1 calc R . .
H82C H 1.2337 0.9559 0.6703 0.117 Uiso 1 1 calc R . .
C84 C 1.1853(3) 1.3459(5) 0.0606(3) 0.070(2) Uani 1 1 d . . .
H84A H 1.1880 1.4033 0.0584 0.106 Uiso 1 1 calc R . .
H84B H 1.1389 1.3293 0.0551 0.106 Uiso 1 1 calc R . .
H84C H 1.2108 1.3224 0.0325 0.106 Uiso 1 1 calc R . .
O O 1.2595(3) 0.1834(3) 0.4195(2) 0.0900(16) Uiso 1 1 d . . .
H0 H 1.2569 0.1519 0.4452 0.135 Uiso 1 1 calc R . .
C C 1.3278(4) 0.1863(4) 0.4041(3) 0.080(2) Uiso 1 1 d . . .
H0A H 1.3361 0.2372 0.3874 0.119 Uiso 1 1 calc R . .
H0B H 1.3349 0.1440 0.3782 0.119 Uiso 1 1 calc R . .
H0C H 1.3583 0.1795 0.4365 0.119 Uiso 1 1 calc R . .

loop_
_atom_site_aniso_label
_atom_site_aniso_U_11
_atom_site_aniso_U_22
_atom_site_aniso_U_33
_atom_site_aniso_U_23
_atom_site_aniso_U_13
_atom_site_aniso_U_12
Cu1 0.0273(3) 0.0264(3) 0.0222(3) 0.0050(2) 0.0077(2) 0.0034(2)
Cu2 0.0201(3) 0.0216(3) 0.0241(3) 0.0013(2) 0.0032(2) 0.0010(2)
S1 0.0325(6) 0.0236(6) 0.0203(6) 0.0013(5) 0.0087(5) 0.0001(5)
S2 0.0298(6) 0.0222(5) 0.0209(6) 0.0017(4) 0.0063(5) 0.0011(4)
P3 0.0204(5) 0.0278(6) 0.0224(6) 0.0034(5) 0.0046(5) 0.0037(5)
S3 0.0415(7) 0.0236(6) 0.0231(6) -0.0005(5) 0.0112(5) -0.0014(5)
P4 0.0196(5) 0.0190(5) 0.0225(6) 0.0008(4) 0.0025(4) 0.0005(4)
P2 0.0270(6) 0.0189(6) 0.0220(6) 0.0017(5) 0.0060(5) 0.0025(4)
P1 0.0278(6) 0.0335(7) 0.0225(6) 0.0053(5) 0.0069(5) 0.0048(5)
O1 0.0422(19) 0.0325(19) 0.0253(18) -0.0039(14) 0.0043(15) -0.0048(15)
C8 0.028(2) 0.023(2) 0.025(3) 0.0077(19) 0.0070(19) -0.0006(18)
C75 0.023(2) 0.025(2) 0.024(2) 0.0046(19) 0.0038(18) 0.0038(18)
C33 0.031(2) 0.019(2) 0.020(2) 0.0006(17) 0.0048(19) -0.0016(18)
C51 0.021(2) 0.033(3) 0.024(2) 0.004(2) 0.0085(18) 0.0045(19)
C28 0.028(2) 0.028(2) 0.026(3) 0.000(2) 0.006(2) 0.0032(19)
C15 0.017(2) 0.039(3) 0.024(2) 0.002(2) 0.0048(18) 0.0005(19)
C34 0.033(2) 0.021(2) 0.028(3) 0.0005(19) 0.013(2) 0.0028(19)
C64 0.025(2) 0.026(2) 0.026(2) -0.0022(19) 0.0025(19) 0.0003(18)
C71 0.037(3) 0.026(2) 0.022(2) -0.0005(19) 0.009(2) -0.011(2)
C44 0.026(2) 0.023(2) 0.026(3) -0.0014(19) 0.0039(19) 0.0032(18)
C70 0.029(2) 0.024(2) 0.024(2) -0.0041(19) 0.0020(19) -0.0021(18)
C45 0.024(2) 0.026(2) 0.027(3) 0.0019(19) 0.0084(19) 0.0014(18)
C27 0.021(2) 0.020(2) 0.024(2) 0.0022(18) 0.0079(17) 0.0004(17)
C67 0.038(3) 0.023(2) 0.032(3) -0.006(2) 0.002(2) -0.002(2)
C69 0.028(2) 0.016(2) 0.021(2) 0.0024(17) 0.0037(18) -0.0032(17)
C65 0.027(2) 0.026(2) 0.033(3) 0.006(2) 0.005(2) 0.0030(19)
C32 0.028(2) 0.020(2) 0.022(2) -0.0032(18) 0.0079(18) -0.0021(18)
C31 0.032(2) 0.022(2) 0.029(3) 0.0065(19) 0.009(2) 0.0010(19)
C73 0.030(2) 0.018(2) 0.031(3) -0.0031(19) 0.000(2) 0.0004(18)
C5 0.043(3) 0.023(2) 0.022(2) 0.0012(19) 0.010(2) 0.008(2)
C7 0.043(3) 0.032(3) 0.025(3) -0.006(2) 0.010(2) -0.002(2)
N1 0.034(2) 0.0232(19) 0.021(2) -0.0002(15) 0.0085(17) 0.0005(16)
C68 0.032(2) 0.024(2) 0.026(3) 0.0032(19) 0.003(2) 0.0033(19)
C66 0.030(2) 0.018(2) 0.037(3) 0.000(2) 0.011(2) 0.0027(18)
C41 0.033(2) 0.024(2) 0.029(3) 0.002(2) 0.007(2) 0.0109(19)
C61 0.025(2) 0.049(3) 0.024(3) 0.002(2) 0.004(2) 0.000(2)
C39 0.028(2) 0.021(2) 0.019(2) -0.0028(17) 0.0043(18) 0.0005(18)
C4 0.043(3) 0.034(3) 0.027(3) -0.002(2) 0.005(2) 0.006(2)
C30 0.032(3) 0.021(2) 0.047(3) 0.003(2) 0.010(2) -0.003(2)
C6 0.050(3) 0.025(2) 0.016(2) -0.0016(19) 0.007(2) 0.000(2)
C42 0.024(2) 0.032(3) 0.026(3) -0.001(2) 0.0092(19) 0.0017(19)
C80 0.024(2) 0.026(2) 0.025(3) 0.0040(19) 0.0032(19) 0.0013(18)
C2 0.044(3) 0.022(2) 0.026(3) -0.0065(19) 0.017(2) 0.004(2)
C57 0.016(2) 0.035(3) 0.026(3) 0.003(2) 0.0007(18) 0.0012(18)
C63 0.019(2) 0.020(2) 0.026(2) -0.0005(18) 0.0097(18) 0.0001(17)
C76 0.028(2) 0.025(2) 0.030(3) -0.003(2) 0.006(2) 0.0023(19)
C38 0.026(2) 0.038(3) 0.026(3) -0.005(2) 0.010(2) 0.002(2)
C79 0.023(2) 0.028(2) 0.032(3) 0.009(2) 0.0104(19) -0.0022(19)
C58 0.028(2) 0.032(3) 0.025(3) 0.003(2) 0.0002(19) 0.004(2)
C72 0.038(3) 0.016(2) 0.025(3) -0.0009(18) 0.000(2) -0.0030(19)
C74 0.027(2) 0.017(2) 0.028(3) -0.0031(18) -0.0003(19) 0.0025(17)
C29 0.035(3) 0.025(2) 0.036(3) -0.006(2) 0.004(2) -0.007(2)
C3 0.047(3) 0.036(3) 0.025(3) 0.003(2) 0.016(2) 0.016(2)
C60 0.031(3) 0.040(3) 0.038(3) 0.013(2) -0.005(2) -0.006(2)
C40 0.032(2) 0.022(2) 0.021(2) 0.0034(18) 0.0046(19) 0.0034(18)
C16 0.031(2) 0.035(3) 0.030(3) 0.002(2) 0.005(2) -0.004(2)
C21 0.036(3) 0.038(3) 0.028(3) 0.008(2) 0.014(2) 0.002(2)
C78 0.025(2) 0.041(3) 0.029(3) 0.005(2) 0.008(2) 0.003(2)
C46 0.022(2) 0.045(3) 0.036(3) 0.012(2) 0.000(2) 0.000(2)
C18 0.030(3) 0.066(4) 0.027(3) 0.020(3) 0.000(2) -0.003(3)
C36 0.046(3) 0.026(2) 0.024(3) -0.006(2) 0.009(2) -0.001(2)
C20 0.029(2) 0.042(3) 0.030(3) 0.008(2) 0.010(2) 0.005(2)
C49 0.027(2) 0.044(3) 0.039(3) 0.000(2) 0.001(2) 0.002(2)
C62 0.024(2) 0.037(3) 0.025(3) 0.003(2) 0.0024(19) 0.001(2)
C26 0.033(3) 0.048(3) 0.030(3) 0.005(2) 0.011(2) 0.004(2)
C50 0.026(2) 0.034(3) 0.027(3) 0.001(2) 0.001(2) 0.004(2)
C17 0.034(3) 0.035(3) 0.040(3) 0.017(2) 0.000(2) -0.010(2)
C9 0.033(3) 0.040(3) 0.024(3) 0.002(2) 0.004(2) 0.001(2)
C14 0.031(3) 0.056(3) 0.028(3) 0.002(2) 0.009(2) 0.001(2)
C35 0.038(3) 0.020(2) 0.029(3) 0.0018(19) 0.005(2) -0.0016(19)
C59 0.033(3) 0.033(3) 0.040(3) 0.008(2) -0.005(2) -0.003(2)
C37 0.038(3) 0.041(3) 0.039(3) -0.008(2) 0.017(2) 0.000(2)
C54 0.052(3) 0.062(4) 0.031(3) -0.015(3) 0.011(3) 0.016(3)
C43 0.038(3) 0.021(2) 0.027(3) -0.0002(19) 0.007(2) -0.002(2)
C10 0.039(3) 0.054(3) 0.032(3) 0.005(3) 0.003(2) -0.010(3)
C22 0.033(3) 0.044(3) 0.039(3) -0.002(2) 0.004(2) 0.010(2)
C56 0.029(3) 0.057(4) 0.041(3) -0.020(3) 0.009(2) 0.005(2)
C13 0.044(3) 0.073(4) 0.027(3) -0.008(3) -0.002(2) -0.003(3)
C47 0.040(3) 0.046(3) 0.043(3) 0.010(3) 0.005(2) -0.013(2)
C77 0.037(3) 0.030(3) 0.036(3) -0.002(2) 0.008(2) 0.005(2)
C11 0.043(3) 0.059(4) 0.043(4) 0.004(3) -0.004(3) -0.019(3)
C19 0.046(3) 0.074(4) 0.025(3) 0.009(3) 0.011(2) 0.010(3)
C52 0.032(3) 0.056(3) 0.035(3) -0.007(3) 0.014(2) 0.004(2)
C48 0.027(2) 0.047(3) 0.043(3) -0.002(3) 0.003(2) -0.010(2)
C53 0.042(3) 0.083(5) 0.045(4) -0.008(3) 0.022(3) 0.000(3)
C25 0.048(3) 0.046(3) 0.043(3) 0.001(3) 0.013(3) 0.007(3)
C24 0.058(4) 0.052(4) 0.053(4) 0.004(3) 0.018(3) 0.027(3)
C23 0.036(3) 0.052(4) 0.049(4) 0.004(3) 0.006(3) 0.010(3)
C12 0.043(3) 0.064(4) 0.045(4) -0.008(3) -0.008(3) -0.008(3)
C55 0.045(3) 0.064(4) 0.047(4) -0.027(3) 0.008(3) 0.002(3)
O2 0.059(2) 0.0211(17) 0.034(2) 0.0050(15) 0.0173(17) 0.0034(15)
O7 0.068(3) 0.070(3) 0.049(3) -0.006(2) -0.013(2) 0.017(2)
C1 0.053(3) 0.028(3) 0.034(3) -0.007(2) 0.016(3) 0.003(2)
O4 0.061(3) 0.074(3) 0.060(3) -0.007(2) 0.028(2) -0.013(2)
O3 0.111(4) 0.073(3) 0.047(3) 0.004(2) 0.021(3) 0.012(3)
O6 0.105(4) 0.072(4) 0.078(4) 0.020(3) 0.022(3) -0.008(3)
C85 0.043(3) 0.050(4) 0.066(4) -0.005(3) 0.008(3) 0.008(3)
C81 0.078(5) 0.096(6) 0.046(4) 0.007(4) 0.012(4) 0.007(4)
C82 0.058(4) 0.095(6) 0.084(6) -0.017(4) 0.028(4) -0.014(4)
C84 0.054(4) 0.087(5) 0.071(5) 0.014(4) 0.009(4) 0.005(4)

loop_
_atom_type_symbol
_atom_type_description
_atom_type_scat_dispersion_real
_atom_type_scat_dispersion_imag
_atom_type_scat_source
C C 0.0033 0.0016 'International Tables Vol C Tables 4.2.6.8 and 6.1.1.4'
H H 0.0000 0.0000 'International Tables Vol C Tables 4.2.6.8 and 6.1.1.4'
N N 0.0061 0.0033 'International Tables Vol C Tables 4.2.6.8 and 6.1.1.4'
O O 0.0106 0.0060 'International Tables Vol C Tables 4.2.6.8 and 6.1.1.4'
S S 0.1246 0.1234 'International Tables Vol C Tables 4.2.6.8 and 6.1.1.4'
P P 0.1023 0.0942 'International Tables Vol C Tables 4.2.6.8 and 6.1.1.4'
Cu Cu 0.3201 1.2651 'International Tables Vol C Tables 4.2.6.8 and 6.1.1.4'

loop_
_geom_angle_atom_site_label_1
_geom_angle_atom_site_label_2
_geom_angle_atom_site_label_3
_geom_angle
_geom_angle_site_symmetry_1
_geom_angle_site_symmetry_3
_geom_angle_publ_flag
N1 Cu1 P2 111.48(11) . . ?
N1 Cu1 P1 118.50(11) . . ?
P2 Cu1 P1 123.36(5) . . ?
N1 Cu1 S2 67.27(10) . . ?
P2 Cu1 S2 111.92(4) . . ?
P1 Cu1 S2 110.63(4) . . ?
P4 Cu2 P3 121.30(5) . . ?
P4 Cu2 S1 118.79(4) . . ?
P3 Cu2 S1 111.33(5) . . ?
P4 Cu2 S2 108.06(4) . . ?
P3 Cu2 S2 113.01(4) . . ?
S1 Cu2 S2 74.74(4) . . ?
C8 S1 Cu2 84.51(16) . . ?
C8 S2 Cu2 82.55(15) . . ?
C8 S2 Cu1 79.77(15) . . ?
Cu2 S2 Cu1 162.33(5) . . ?
C45 P3 C57 104.9(2) . . ?
C45 P3 C51 104.9(2) . . ?
C57 P3 C51 104.4(2) . . ?
C45 P3 Cu2 116.26(15) . . ?
C57 P3 Cu2 108.53(14) . . ?
C51 P3 Cu2 116.67(15) . . ?
O2 S3 O1 116.8(2) . . ?
O2 S3 N1 104.8(2) . . ?
O1 S3 N1 111.8(2) . . ?
O2 S3 C5 107.0(2) . . ?
O1 S3 C5 107.7(2) . . ?
N1 S3 C5 108.4(2) . . ?
C75 P4 C63 102.86(19) . . ?
C75 P4 C69 101.1(2) . . ?
C63 P4 C69 103.39(19) . . ?
C75 P4 Cu2 117.16(15) . . ?
C63 P4 Cu2 117.77(14) . . ?
C69 P4 Cu2 112.40(14) . . ?
C33 P2 C39 103.5(2) . . ?
C33 P2 C27 102.7(2) . . ?
C39 P2 C27 104.44(19) . . ?
C33 P2 Cu1 116.33(15) . . ?
C39 P2 Cu1 115.03(15) . . ?
C27 P2 Cu1 113.32(14) . . ?
C21 P1 C15 102.1(2) . . ?
C21 P1 C9 103.1(2) . . ?
C15 P1 C9 103.1(2) . . ?
C21 P1 Cu1 115.94(16) . . ?
C15 P1 Cu1 115.07(14) . . ?
C9 P1 Cu1 115.59(16) . . ?
N1 C8 S1 129.2(4) . . ?
N1 C8 S2 112.8(3) . . ?
S1 C8 S2 118.0(3) . . ?
C76 C75 C80 118.2(4) . . ?
C76 C75 P4 118.4(3) . . ?
C80 C75 P4 123.0(3) . . ?
C34 C33 C38 118.9(4) . . ?
C34 C33 P2 122.4(3) . . ?
C38 C33 P2 118.7(3) . . ?
C52 C51 C56 118.6(4) . . ?
C52 C51 P3 124.1(4) . . ?
C56 C51 P3 117.3(3) . . ?
C29 C28 C27 120.1(4) . . ?
C29 C28 H28 119.9 . . ?
C27 C28 H28 119.9 . . ?
C20 C15 C16 118.3(4) . . ?
C20 C15 P1 123.0(4) . . ?
C16 C15 P1 118.6(3) . . ?
C33 C34 C35 120.9(4) . . ?
C33 C34 H34 119.6 . . ?
C35 C34 H34 119.6 . . ?
C63 C64 C65 121.1(4) . . ?
C63 C64 H64 119.4 . . ?
C65 C64 H64 119.4 . . ?
C70 C71 C72 119.9(4) . . ?
C70 C71 H71 120.1 . . ?
C72 C71 H71 120.1 . . ?
C43 C44 C39 119.1(4) . . ?
C43 C44 H44 120.5 . . ?
C39 C44 H44 120.5 . . ?
C71 C70 C69 120.8(4) . . ?
C71 C70 H70 119.6 . . ?
C69 C70 H70 119.6 . . ?
C50 C45 C46 119.3(4) . . ?
C50 C45 P3 123.0(3) . . ?
C46 C45 P3 117.7(3) . . ?
C32 C27 C28 119.5(4) . . ?
C32 C27 P2 123.1(3) . . ?
C28 C27 P2 117.2(3) . . ?
C66 C67 C68 120.4(5) . . ?
C66 C67 H67 119.8 . . ?
C68 C67 H67 119.8 . . ?
C74 C69 C70 119.2(4) . . ?
C74 C69 P4 121.7(3) . . ?
C70 C69 P4 119.0(3) . . ?
C66 C65 C64 119.4(4) . . ?
C66 C65 H65 120.3 . . ?
C64 C65 H65 120.3 . . ?
C27 C32 C31 120.4(4) . . ?
C27 C32 H32 119.8 . . ?
C31 C32 H32 119.8 . . ?
C30 C31 C32 119.6(4) . . ?
C30 C31 H31 120.2 . . ?
C32 C31 H31 120.2 . . ?
C72 C73 C74 120.4(4) . . ?
C72 C73 H73 119.8 . . ?
C74 C73 H73 119.8 . . ?
C6 C5 C4 119.6(4) . . ?
C6 C5 S3 120.0(4) . . ?
C4 C5 S3 120.4(4) . . ?
C6 C7 C2 121.6(5) . . ?
C6 C7 H7 119.2 . . ?
C2 C7 H7 119.2 . . ?
C8 N1 S3 123.5(3) . . ?
C8 N1 Cu1 99.9(3) . . ?
S3 N1 Cu1 136.2(2) . . ?
C67 C68 C63 120.4(4) . . ?
C67 C68 H68 119.8 . . ?
C63 C68 H68 119.8 . . ?
C67 C66 C65 120.2(4) . . ?
C67 C66 H66 119.9 . . ?
C65 C66 H66 119.9 . . ?
C42 C41 C40 120.4(4) . . ?
C42 C41 H41 119.8 . . ?
C40 C41 H41 119.8 . . ?
C62 C61 C60 118.9(5) . . ?
C62 C61 H61 120.5 . . ?
C60 C61 H61 120.5 . . ?
C40 C39 C44 119.7(4) . . ?
C40 C39 P2 122.6(3) . . ?
C44 C39 P2 117.7(3) . . ?
C3 C4 C5 119.6(5) . . ?
C3 C4 H4 120.2 . . ?
C5 C4 H4 120.2 . . ?
C31 C30 C29 120.6(4) . . ?
C31 C30 H30 119.7 . . ?
C29 C30 H30 119.7 . . ?
C7 C6 C5 119.7(4) . . ?
C7 C6 H6 120.2 . . ?
C5 C6 H6 120.2 . . ?
C41 C42 C43 119.2(4) . . ?
C41 C42 H42 120.4 . . ?
C43 C42 H42 120.4 . . ?
C79 C80 C75 120.3(4) . . ?
C79 C80 H80 119.9 . . ?
C75 C80 H80 119.9 . . ?
C3 C2 C7 117.8(4) . . ?
C3 C2 C1 121.0(4) . . ?
C7 C2 C1 121.2(5) . . ?
C62 C57 C58 118.4(4) . . ?
C62 C57 P3 117.5(3) . . ?
C58 C57 P3 123.6(4) . . ?
C64 C63 C68 118.5(4) . . ?
C64 C63 P4 119.1(3) . . ?
C68 C63 P4 122.3(3) . . ?
C77 C76 C75 121.1(4) . . ?
C77 C76 H76 119.4 . . ?
C75 C76 H76 119.4 . . ?
C37 C38 C33 120.6(4) . . ?
C37 C38 H38 119.7 . . ?
C33 C38 H38 119.7 . . ?
C78 C79 C80 120.0(4) . . ?
C78 C79 H79 120.0 . . ?
C80 C79 H79 120.0 . . ?
C59 C58 C57 120.2(5) . . ?
C59 C58 H58 119.9 . . ?
C57 C58 H58 119.9 . . ?
C73 C72 C71 119.8(4) . . ?
C73 C72 H72 120.1 . . ?
C71 C72 H72 120.1 . . ?
C69 C74 C73 119.9(4) . . ?
C69 C74 H74 120.1 . . ?
C73 C74 H74 120.1 . . ?
C30 C29 C28 119.7(4) . . ?
C30 C29 H29 120.2 . . ?
C28 C29 H29 120.2 . . ?
C4 C3 C2 121.7(5) . . ?
C4 C3 H3 119.1 . . ?
C2 C3 H3 119.1 . . ?
C59 C60 C61 120.2(5) . . ?
C59 C60 H60 119.9 . . ?
C61 C60 H60 119.9 . . ?
C39 C40 C41 120.4(4) . . ?
C39 C40 H40 119.8 . . ?
C41 C40 H40 119.8 . . ?
C17 C16 C15 121.3(5) . . ?
C17 C16 H16 119.3 . . ?
C15 C16 H16 119.3 . . ?
C22 C21 C26 118.4(5) . . ?
C22 C21 P1 123.8(4) . . ?
C26 C21 P1 117.7(4) . . ?
C79 C78 C77 120.7(4) . . ?
C79 C78 H78 119.7 . . ?
C77 C78 H78 119.7 . . ?
C47 C46 C45 120.2(5) . . ?
C47 C46 H46 119.9 . . ?
C45 C46 H46 119.9 . . ?
C19 C18 C17 120.3(5) . . ?
C19 C18 H18 119.9 . . ?
C17 C18 H18 119.9 . . ?
C37 C36 C35 120.6(4) . . ?
C37 C36 H36 119.7 . . ?
C35 C36 H36 119.7 . . ?
C15 C20 C19 119.9(5) . . ?
C15 C20 H20 120.0 . . ?
C19 C20 H20 120.0 . . ?
C48 C49 C50 121.7(5) . . ?
C48 C49 H49 119.2 . . ?
C50 C49 H49 119.2 . . ?
C61 C62 C57 121.7(5) . . ?
C61 C62 H62 119.1 . . ?
C57 C62 H62 119.1 . . ?
C21 C26 C25 121.1(5) . . ?
C21 C26 H26 119.4 . . ?
C25 C26 H26 119.5 . . ?
C45 C50 C49 119.5(5) . . ?
C45 C50 H50 120.3 . . ?
C49 C50 H50 120.3 . . ?
C16 C17 C18 119.4(5) . . ?
C16 C17 H17 120.3 . . ?
C18 C17 H17 120.3 . . ?
C10 C9 C14 119.1(5) . . ?
C10 C9 P1 123.7(4) . . ?
C14 C9 P1 117.1(4) . . ?
C13 C14 C9 119.6(5) . . ?
C13 C14 H14 120.2 . . ?
C9 C14 H14 120.2 . . ?
C34 C35 C36 119.2(4) . . ?
C34 C35 H35 120.4 . . ?
C36 C35 H35 120.4 . . ?
C60 C59 C58 120.4(5) . . ?
C60 C59 H59 119.8 . . ?
C58 C59 H59 119.8 . . ?
C36 C37 C38 119.8(5) . . ?
C36 C37 H37 120.1 . . ?
C38 C37 H37 120.1 . . ?
C55 C54 C53 119.1(5) . . ?
C55 C54 H54 120.5 . . ?
C53 C54 H54 120.5 . . ?
C42 C43 C44 121.1(4) . . ?
C42 C43 H43 119.4 . . ?
C44 C43 H43 119.4 . . ?
C9 C10 C11 120.6(5) . . ?
C9 C10 H10 119.7 . . ?
C11 C10 H10 119.7 . . ?
C23 C22 C21 121.4(5) . . ?
C23 C22 H22 119.3 . . ?
C21 C22 H22 119.3 . . ?
C55 C56 C51 120.8(5) . . ?
C55 C56 H56 119.6 . . ?
C51 C56 H56 119.6 . . ?
C12 C13 C14 121.1(5) . . ?
C12 C13 H13 119.4 . . ?
C14 C13 H13 119.4 . . ?
C46 C47 C48 119.8(5) . . ?
C46 C47 H47 120.1 . . ?
C48 C47 H47 120.1 . . ?
C78 C77 C76 119.6(4) . . ?
C78 C77 H77 120.2 . . ?
C76 C77 H77 120.2 . . ?
C12 C11 C10 120.1(5) . . ?
C12 C11 H11 120.0 . . ?
C10 C11 H11 120.0 . . ?
C18 C19 C20 120.8(5) . . ?
C18 C19 H19 119.6 . . ?
C20 C19 H19 119.6 . . ?
C51 C52 C53 120.0(5) . . ?
C51 C52 H52 120.0 . . ?
C53 C52 H52 120.0 . . ?
C49 C48 C47 119.5(5) . . ?
C49 C48 H48 120.2 . . ?
C47 C48 H48 120.2 . . ?
C54 C53 C52 121.1(5) . . ?
C54 C53 H53 119.4 . . ?
C52 C53 H53 119.4 . . ?
C24 C25 C26 118.5(6) . . ?
C24 C25 H25 120.7 . . ?
C26 C25 H25 120.7 . . ?
C25 C24 C23 121.1(5) . . ?
C25 C24 H24 119.5 . . ?
C23 C24 H24 119.5 . . ?
C22 C23 C24 119.5(5) . . ?
C22 C23 H23 120.2 . . ?
C24 C23 H23 120.2 . . ?
C13 C12 C11 119.5(5) . . ?
C13 C12 H12 120.3 . . ?
C11 C12 H12 120.3 . . ?
C54 C55 C56 120.4(5) . . ?
C54 C55 H55 119.8 . . ?
C56 C55 H55 119.8 . . ?
C85 O7 H7A 109.5 . . ?
C2 C1 H1A 109.5 . . ?
C2 C1 H1B 109.5 . . ?
H1A C1 H1B 109.5 . . ?
C2 C1 H1C 109.5 . . ?
H1A C1 H1C 109.5 . . ?
H1B C1 H1C 109.5 . . ?
C82 O4 H4A 109.5 . . ?
C81 O3 H3A 109.5 . . ?
C84 O6 H6A 109.6 . . ?
O7 C85 H85A 109.5 . . ?
O7 C85 H85B 109.5 . . ?
H85A C85 H85B 109.5 . . ?
O7 C85 H85C 109.5 . . ?
H85A C85 H85C 109.5 . . ?
H85B C85 H85C 109.5 . . ?
O3 C81 H81A 109.5 . . ?
O3 C81 H81B 109.5 . . ?
H81A C81 H81B 109.5 . . ?
O3 C81 H81C 109.5 . . ?
H81A C81 H81C 109.5 . . ?
H81B C81 H81C 109.5 . . ?
O4 C82 H82A 109.5 . . ?
O4 C82 H82B 109.5 . . ?
H82A C82 H82B 109.5 . . ?
O4 C82 H82C 109.5 . . ?
H82A C82 H82C 109.5 . . ?
H82B C82 H82C 109.5 . . ?
O6 C84 H84A 109.5 . . ?
O6 C84 H84B 109.6 . . ?
H84A C84 H84B 109.5 . . ?
O6 C84 H84C 109.4 . . ?
H84A C84 H84C 109.5 . . ?
H84B C84 H84C 109.5 . . ?
C O H0 109.5 . . ?
O C H0A 109.5 . . ?
O C H0B 109.5 . . ?
H0A C H0B 109.5 . . ?
O C H0C 109.5 . . ?
H0A C H0C 109.5 . . ?
H0B C H0C 109.5 . . ?

loop_
_geom_bond_atom_site_label_1
_geom_bond_atom_site_label_2
_geom_bond_distance
_geom_bond_site_symmetry_2
_geom_bond_publ_flag
Cu1 N1 2.154(4) . ?
Cu1 P2 2.2391(13) . ?
Cu1 P1 2.2399(13) . ?
Cu1 S2 2.4472(12) . ?
Cu2 P4 2.2413(12) . ?
Cu2 P3 2.2441(12) . ?
Cu2 S1 2.3894(12) . ?
Cu2 S2 2.4426(12) . ?
S1 C8 1.703(4) . ?
S2 C8 1.718(5) . ?
P3 C45 1.825(5) . ?
P3 C57 1.829(5) . ?
P3 C51 1.828(5) . ?
S3 O2 1.437(3) . ?
S3 O1 1.440(3) . ?
S3 N1 1.615(4) . ?
S3 C5 1.759(5) . ?
P4 C75 1.812(4) . ?
P4 C63 1.825(4) . ?
P4 C69 1.842(4) . ?
P2 C33 1.828(4) . ?
P2 C39 1.834(4) . ?
P2 C27 1.839(4) . ?
P1 C21 1.817(5) . ?
P1 C15 1.824(5) . ?
P1 C9 1.839(5) . ?
C8 N1 1.346(5) . ?
C75 C76 1.387(6) . ?
C75 C80 1.402(6) . ?
C33 C34 1.387(6) . ?
C33 C38 1.394(6) . ?
C51 C52 1.374(6) . ?
C51 C56 1.395(7) . ?
C28 C29 1.388(6) . ?
C28 C27 1.390(6) . ?
C28 H28 0.9300 . ?
C15 C20 1.385(6) . ?
C15 C16 1.407(6) . ?
C34 C35 1.390(6) . ?
C34 H34 0.9300 . ?
C64 C63 1.382(6) . ?
C64 C65 1.394(6) . ?
C64 H64 0.9300 . ?
C71 C70 1.373(6) . ?
C71 C72 1.388(6) . ?
C71 H71 0.9300 . ?
C44 C43 1.388(6) . ?
C44 C39 1.406(6) . ?
C44 H44 0.9300 . ?
C70 C69 1.387(6) . ?
C70 H70 0.9300 . ?
C45 C50 1.385(6) . ?
C45 C46 1.391(6) . ?
C27 C32 1.375(6) . ?
C67 C66 1.376(6) . ?
C67 C68 1.384(6) . ?
C67 H67 0.9300 . ?
C69 C74 1.381(6) . ?
C65 C66 1.378(6) . ?
C65 H65 0.9300 . ?
C32 C31 1.395(6) . ?
C32 H32 0.9300 . ?
C31 C30 1.372(7) . ?
C31 H31 0.9300 . ?
C73 C72 1.369(6) . ?
C73 C74 1.396(6) . ?
C73 H73 0.9300 . ?
C5 C6 1.393(6) . ?
C5 C4 1.394(7) . ?
C7 C6 1.380(6) . ?
C7 C2 1.389(7) . ?
C7 H7 0.9300 . ?
C68 C63 1.395(6) . ?
C68 H68 0.9300 . ?
C66 H66 0.9300 . ?
C41 C42 1.384(6) . ?
C41 C40 1.391(6) . ?
C41 H41 0.9300 . ?
C61 C62 1.379(6) . ?
C61 C60 1.390(7) . ?
C61 H61 0.9300 . ?
C39 C40 1.374(6) . ?
C4 C3 1.378(7) . ?
C4 H4 0.9300 . ?
C30 C29 1.380(7) . ?
C30 H30 0.9300 . ?
C6 H6 0.9300 . ?
C42 C43 1.382(6) . ?
C42 H42 0.9300 . ?
C80 C79 1.391(6) . ?
C80 H80 0.9300 . ?
C2 C3 1.391(7) . ?
C2 C1 1.508(6) . ?
C57 C62 1.387(6) . ?
C57 C58 1.395(6) . ?
C76 C77 1.381(6) . ?
C76 H76 0.9300 . ?
C38 C37 1.384(7) . ?
C38 H38 0.9300 . ?
C79 C78 1.365(6) . ?
C79 H79 0.9300 . ?
C58 C59 1.380(7) . ?
C58 H58 0.9300 . ?
C72 H72 0.9300 . ?
C74 H74 0.9300 . ?
C29 H29 0.9300 . ?
C3 H3 0.9300 . ?
C60 C59 1.378(7) . ?
C60 H60 0.9300 . ?
C40 H40 0.9300 . ?
C16 C17 1.371(7) . ?
C16 H16 0.9300 . ?
C21 C22 1.378(7) . ?
C21 C26 1.389(7) . ?
C78 C77 1.382(6) . ?
C78 H78 0.9300 . ?
C46 C47 1.387(7) . ?
C46 H46 0.9300 . ?
C18 C19 1.360(8) . ?
C18 C17 1.392(8) . ?
C18 H18 0.9300 . ?
C36 C37 1.378(7) . ?
C36 C35 1.389(6) . ?
C36 H36 0.9300 . ?
C20 C19 1.398(7) . ?
C20 H20 0.9300 . ?
C49 C48 1.342(7) . ?
C49 C50 1.396(6) . ?
C49 H49 0.9300 . ?
C62 H62 0.9300 . ?
C26 C25 1.406(7) . ?
C26 H26 0.9300 . ?
C50 H50 0.9300 . ?
C17 H17 0.9300 . ?
C9 C10 1.388(7) . ?
C9 C14 1.400(7) . ?
C14 C13 1.397(7) . ?
C14 H14 0.9300 . ?
C35 H35 0.9300 . ?
C59 H59 0.9300 . ?
C37 H37 0.9300 . ?
C54 C55 1.369(7) . ?
C54 C53 1.376(8) . ?
C54 H54 0.9300 . ?
C43 H43 0.9300 . ?
C10 C11 1.393(7) . ?
C10 H10 0.9300 . ?
C22 C23 1.374(7) . ?
C22 H22 0.9300 . ?
C56 C55 1.380(7) . ?
C56 H56 0.9300 . ?
C13 C12 1.372(8) . ?
C13 H13 0.9300 . ?
C47 C48 1.401(7) . ?
C47 H47 0.9300 . ?
C77 H77 0.9300 . ?
C11 C12 1.393(8) . ?
C11 H11 0.9300 . ?
C19 H19 0.9300 . ?
C52 C53 1.389(8) . ?
C52 H52 0.9300 . ?
C48 H48 0.9300 . ?
C53 H53 0.9300 . ?
C25 C24 1.365(8) . ?
C25 H25 0.9300 . ?
C24 C23 1.390(8) . ?
C24 H24 0.9300 . ?
C23 H23 0.9300 . ?
C12 H12 0.9300 . ?
C55 H55 0.9300 . ?
O7 C85 1.383(6) . ?
O7 H7A 0.8200 . ?
C1 H1A 0.9600 . ?
C1 H1B 0.9600 . ?
C1 H1C 0.9600 . ?
O4 C82 1.427(7) . ?
O4 H4A 0.8200 . ?
O3 C81 1.454(8) . ?
O3 H3A 0.8200 . ?
O6 C84 1.379(8) . ?
O6 H6A 0.8210 . ?
C85 H85A 0.9600 . ?
C85 H85B 0.9600 . ?
C85 H85C 0.9600 . ?
C81 H81A 0.9600 . ?
C81 H81B 0.9600 . ?
C81 H81C 0.9600 . ?
C82 H82A 0.9600 . ?
C82 H82B 0.9600 . ?
C82 H82C 0.9600 . ?
C84 H84A 0.9600 . ?
C84 H84B 0.9600 . ?
C84 H84C 0.9600 . ?
O C 1.427(8) . ?
O H0 0.8200 . ?
C H0A 0.9600 . ?
C H0B 0.9600 . ?
C H0C 0.9600 . ?

loop_
_geom_torsion_atom_site_label_1
_geom_torsion_atom_site_label_2
_geom_torsion_atom_site_label_3
_geom_torsion_atom_site_label_4
_geom_torsion
_geom_torsion_site_symmetry_1
_geom_torsion_site_symmetry_2
_geom_torsion_site_symmetry_3
_geom_torsion_site_symmetry_4
_geom_torsion_publ_flag
P4 Cu2 S1 C8 -99.75(15) . . . . ?
P3 Cu2 S1 C8 111.93(15) . . . . ?
S2 Cu2 S1 C8 2.76(15) . . . . ?
P4 Cu2 S2 C8 113.11(15) . . . . ?
P3 Cu2 S2 C8 -109.83(15) . . . . ?
S1 Cu2 S2 C8 -2.75(15) . . . . ?
P4 Cu2 S2 Cu1 113.98(17) . . . . ?
P3 Cu2 S2 Cu1 -108.96(17) . . . . ?
S1 Cu2 S2 Cu1 -1.88(17) . . . . ?
N1 Cu1 S2 C8 -2.80(18) . . . . ?
P2 Cu1 S2 C8 -107.84(15) . . . . ?
P1 Cu1 S2 C8 110.47(15) . . . . ?
N1 Cu1 S2 Cu2 -3.7(2) . . . . ?
P2 Cu1 S2 Cu2 -108.72(17) . . . . ?
P1 Cu1 S2 Cu2 109.59(17) . . . . ?
P4 Cu2 P3 C45 -177.45(17) . . . . ?
S1 Cu2 P3 C45 -30.04(18) . . . . ?
S2 Cu2 P3 C45 51.84(17) . . . . ?
P4 Cu2 P3 C57 -59.54(17) . . . . ?
S1 Cu2 P3 C57 87.87(16) . . . . ?
S2 Cu2 P3 C57 169.75(16) . . . . ?
P4 Cu2 P3 C51 57.94(17) . . . . ?
S1 Cu2 P3 C51 -154.65(16) . . . . ?
S2 Cu2 P3 C51 -72.77(17) . . . . ?
P3 Cu2 P4 C75 124.11(16) . . . . ?
S1 Cu2 P4 C75 -20.96(17) . . . . ?
S2 Cu2 P4 C75 -103.10(16) . . . . ?
P3 Cu2 P4 C63 0.54(18) . . . . ?
S1 Cu2 P4 C63 -144.53(16) . . . . ?
S2 Cu2 P4 C63 133.33(16) . . . . ?
P3 Cu2 P4 C69 -119.47(15) . . . . ?
S1 Cu2 P4 C69 95.46(15) . . . . ?
S2 Cu2 P4 C69 13.32(16) . . . . ?
N1 Cu1 P2 C33 -141.35(19) . . . . ?
P1 Cu1 P2 C33 67.84(17) . . . . ?
S2 Cu1 P2 C33 -68.16(16) . . . . ?
N1 Cu1 P2 C39 -20.15(19) . . . . ?
P1 Cu1 P2 C39 -170.96(15) . . . . ?
S2 Cu1 P2 C39 53.04(16) . . . . ?
N1 Cu1 P2 C27 99.91(18) . . . . ?
P1 Cu1 P2 C27 -50.89(16) . . . . ?
S2 Cu1 P2 C27 173.10(15) . . . . ?
N1 Cu1 P1 C21 87.0(2) . . . . ?
P2 Cu1 P1 C21 -124.11(19) . . . . ?
S2 Cu1 P1 C21 12.38(19) . . . . ?
N1 Cu1 P1 C15 -154.0(2) . . . . ?
P2 Cu1 P1 C15 -5.11(19) . . . . ?
S2 Cu1 P1 C15 131.38(17) . . . . ?
N1 Cu1 P1 C9 -33.9(2) . . . . ?
P2 Cu1 P1 C9 115.01(18) . . . . ?
S2 Cu1 P1 C9 -108.50(18) . . . . ?
Cu2 S1 C8 N1 175.7(4) . . . . ?
Cu2 S1 C8 S2 -4.3(2) . . . . ?
Cu2 S2 C8 N1 -175.8(3) . . . . ?
Cu1 S2 C8 N1 4.5(3) . . . . ?
Cu2 S2 C8 S1 4.2(2) . . . . ?
Cu1 S2 C8 S1 -175.5(3) . . . . ?
C63 P4 C75 C76 173.0(4) . . . . ?
C69 P4 C75 C76 -80.3(4) . . . . ?
Cu2 P4 C75 C76 42.1(4) . . . . ?
C63 P4 C75 C80 -13.5(4) . . . . ?
C69 P4 C75 C80 93.2(4) . . . . ?
Cu2 P4 C75 C80 -144.3(3) . . . . ?
C39 P2 C33 C34 26.3(4) . . . . ?
C27 P2 C33 C34 -82.2(4) . . . . ?
Cu1 P2 C33 C34 153.4(3) . . . . ?
C39 P2 C33 C38 -154.6(4) . . . . ?
C27 P2 C33 C38 96.9(4) . . . . ?
Cu1 P2 C33 C38 -27.4(4) . . . . ?
C45 P3 C51 C52 -1.1(5) . . . . ?
C57 P3 C51 C52 -111.2(4) . . . . ?
Cu2 P3 C51 C52 129.1(4) . . . . ?
C45 P3 C51 C56 -177.7(4) . . . . ?
C57 P3 C51 C56 72.2(4) . . . . ?
Cu2 P3 C51 C56 -47.5(4) . . . . ?
C21 P1 C15 C20 11.5(4) . . . . ?
C9 P1 C15 C20 118.3(4) . . . . ?
Cu1 P1 C15 C20 -114.9(4) . . . . ?
C21 P1 C15 C16 -169.8(4) . . . . ?
C9 P1 C15 C16 -63.0(4) . . . . ?
Cu1 P1 C15 C16 63.8(4) . . . . ?
C38 C33 C34 C35 -1.3(6) . . . . ?
P2 C33 C34 C35 177.8(3) . . . . ?
C72 C71 C70 C69 -0.2(7) . . . . ?
C57 P3 C45 C50 18.4(4) . . . . ?
C51 P3 C45 C50 -91.2(4) . . . . ?
Cu2 P3 C45 C50 138.3(3) . . . . ?
C57 P3 C45 C46 -161.3(4) . . . . ?
C51 P3 C45 C46 89.0(4) . . . . ?
Cu2 P3 C45 C46 -41.4(4) . . . . ?
C29 C28 C27 C32 -0.6(6) . . . . ?
C29 C28 C27 P2 175.5(3) . . . . ?
C33 P2 C27 C32 12.1(4) . . . . ?
C39 P2 C27 C32 -95.6(4) . . . . ?
Cu1 P2 C27 C32 138.5(3) . . . . ?
C33 P2 C27 C28 -163.8(3) . . . . ?
C39 P2 C27 C28 88.4(3) . . . . ?
Cu1 P2 C27 C28 -37.5(4) . . . . ?
C71 C70 C69 C74 0.6(6) . . . . ?
C71 C70 C69 P4 -175.5(3) . . . . ?
C75 P4 C69 C74 -13.6(4) . . . . ?
C63 P4 C69 C74 92.7(4) . . . . ?
Cu2 P4 C69 C74 -139.3(3) . . . . ?
C75 P4 C69 C70 162.4(3) . . . . ?
C63 P4 C69 C70 -91.4(4) . . . . ?
Cu2 P4 C69 C70 36.7(4) . . . . ?
C63 C64 C65 C66 0.3(6) . . . . ?
C28 C27 C32 C31 0.9(6) . . . . ?
P2 C27 C32 C31 -175.0(3) . . . . ?
C27 C32 C31 C30 -0.3(6) . . . . ?
O2 S3 C5 C6 55.6(4) . . . . ?
O1 S3 C5 C6 -178.1(3) . . . . ?
N1 S3 C5 C6 -56.9(4) . . . . ?
O2 S3 C5 C4 -124.4(4) . . . . ?
O1 S3 C5 C4 2.0(4) . . . . ?
N1 S3 C5 C4 123.1(4) . . . . ?
S1 C8 N1 S3 0.8(6) . . . . ?
S2 C8 N1 S3 -179.2(2) . . . . ?
S1 C8 N1 Cu1 174.9(3) . . . . ?
S2 C8 N1 Cu1 -5.1(3) . . . . ?
O2 S3 N1 C8 -170.1(4) . . . . ?
O1 S3 N1 C8 62.4(4) . . . . ?
C5 S3 N1 C8 -56.2(4) . . . . ?
O2 S3 N1 Cu1 18.3(4) . . . . ?
O1 S3 N1 Cu1 -109.2(3) . . . . ?
C5 S3 N1 Cu1 132.3(3) . . . . ?
P2 Cu1 N1 C8 109.2(3) . . . . ?
P1 Cu1 N1 C8 -98.4(3) . . . . ?
S2 Cu1 N1 C8 3.6(2) . . . . ?
P2 Cu1 N1 S3 -77.9(3) . . . . ?
P1 Cu1 N1 S3 74.5(3) . . . . ?
S2 Cu1 N1 S3 176.4(3) . . . . ?
C66 C67 C68 C63 -0.7(7) . . . . ?
C68 C67 C66 C65 0.4(7) . . . . ?
C64 C65 C66 C67 -0.2(7) . . . . ?
C43 C44 C39 C40 2.6(7) . . . . ?
C43 C44 C39 P2 -179.1(3) . . . . ?
C33 P2 C39 C40 -108.3(4) . . . . ?
C27 P2 C39 C40 -1.1(4) . . . . ?
Cu1 P2 C39 C40 123.7(3) . . . . ?
C33 P2 C39 C44 73.4(4) . . . . ?
C27 P2 C39 C44 -179.4(3) . . . . ?
Cu1 P2 C39 C44 -54.5(4) . . . . ?
C6 C5 C4 C3 -0.8(7) . . . . ?
S3 C5 C4 C3 179.2(4) . . . . ?
C32 C31 C30 C29 -0.5(7) . . . . ?
C2 C7 C6 C5 -1.2(7) . . . . ?
C4 C5 C6 C7 0.8(7) . . . . ?
S3 C5 C6 C7 -179.2(3) . . . . ?
C40 C41 C42 C43 0.3(7) . . . . ?
C76 C75 C80 C79 2.3(7) . . . . ?
P4 C75 C80 C79 -171.3(3) . . . . ?
C6 C7 C2 C3 1.5(7) . . . . ?
C6 C7 C2 C1 -178.6(4) . . . . ?
C45 P3 C57 C62 83.7(4) . . . . ?
C51 P3 C57 C62 -166.2(3) . . . . ?
Cu2 P3 C57 C62 -41.2(4) . . . . ?
C45 P3 C57 C58 -104.0(4) . . . . ?
C51 P3 C57 C58 6.1(4) . . . . ?
Cu2 P3 C57 C58 131.1(3) . . . . ?
C65 C64 C63 C68 -0.6(6) . . . . ?
C65 C64 C63 P4 -178.4(3) . . . . ?
C67 C68 C63 C64 0.8(6) . . . . ?
C67 C68 C63 P4 178.5(3) . . . . ?
C75 P4 C63 C64 -77.1(4) . . . . ?
C69 P4 C63 C64 178.0(3) . . . . ?
Cu2 P4 C63 C64 53.4(4) . . . . ?
C75 P4 C63 C68 105.2(4) . . . . ?
C69 P4 C63 C68 0.4(4) . . . . ?
Cu2 P4 C63 C68 -124.3(3) . . . . ?
C80 C75 C76 C77 -3.4(7) . . . . ?
P4 C75 C76 C77 170.4(4) . . . . ?
C34 C33 C38 C37 1.4(7) . . . . ?
P2 C33 C38 C37 -177.7(4) . . . . ?
C75 C80 C79 C78 0.6(7) . . . . ?
C62 C57 C58 C59 1.1(6) . . . . ?
P3 C57 C58 C59 -171.2(3) . . . . ?
C74 C73 C72 C71 0.2(6) . . . . ?
C70 C71 C72 C73 -0.2(6) . . . . ?
C70 C69 C74 C73 -0.6(6) . . . . ?
P4 C69 C74 C73 175.4(3) . . . . ?
C72 C73 C74 C69 0.2(6) . . . . ?
C31 C30 C29 C28 0.7(7) . . . . ?
C27 C28 C29 C30 -0.2(7) . . . . ?
C5 C4 C3 C2 1.1(7) . . . . ?
C7 C2 C3 C4 -1.4(7) . . . . ?
C1 C2 C3 C4 178.7(4) . . . . ?
C62 C61 C60 C59 0.1(7) . . . . ?
C44 C39 C40 C41 -3.3(7) . . . . ?
P2 C39 C40 C41 178.5(3) . . . . ?
C42 C41 C40 C39 1.8(7) . . . . ?
C20 C15 C16 C17 -1.8(7) . . . . ?
P1 C15 C16 C17 179.4(4) . . . . ?
C15 P1 C21 C22 89.3(5) . . . . ?
C9 P1 C21 C22 -17.4(5) . . . . ?
Cu1 P1 C21 C22 -144.8(4) . . . . ?
C15 P1 C21 C26 -88.9(4) . . . . ?
C9 P1 C21 C26 164.4(4) . . . . ?
Cu1 P1 C21 C26 37.0(4) . . . . ?
C80 C79 C78 C77 -2.4(7) . . . . ?
C50 C45 C46 C47 0.7(7) . . . . ?
P3 C45 C46 C47 -179.5(4) . . . . ?
C16 C15 C20 C19 1.1(7) . . . . ?
P1 C15 C20 C19 179.8(4) . . . . ?
C60 C61 C62 C57 0.1(7) . . . . ?
C58 C57 C62 C61 -0.7(7) . . . . ?
P3 C57 C62 C61 172.0(3) . . . . ?
C22 C21 C26 C25 0.1(7) . . . . ?
P1 C21 C26 C25 178.4(4) . . . . ?
C46 C45 C50 C49 -0.8(7) . . . . ?
P3 C45 C50 C49 179.5(4) . . . . ?
C48 C49 C50 C45 0.2(8) . . . . ?
C15 C16 C17 C18 0.8(7) . . . . ?
C19 C18 C17 C16 1.1(8) . . . . ?
C21 P1 C9 C10 86.7(5) . . . . ?
C15 P1 C9 C10 -19.3(5) . . . . ?
Cu1 P1 C9 C10 -145.7(4) . . . . ?
C21 P1 C9 C14 -92.3(4) . . . . ?
C15 P1 C9 C14 161.8(4) . . . . ?
Cu1 P1 C9 C14 35.3(4) . . . . ?
C10 C9 C14 C13 1.1(8) . . . . ?
P1 C9 C14 C13 -179.9(4) . . . . ?
C33 C34 C35 C36 0.6(6) . . . . ?
C37 C36 C35 C34 0.1(7) . . . . ?
C61 C60 C59 C58 0.3(7) . . . . ?
C57 C58 C59 C60 -0.9(7) . . . . ?
C35 C36 C37 C38 0.1(7) . . . . ?
C33 C38 C37 C36 -0.8(7) . . . . ?
C41 C42 C43 C44 -1.0(7) . . . . ?
C39 C44 C43 C42 -0.4(7) . . . . ?
C14 C9 C10 C11 -0.5(8) . . . . ?
P1 C9 C10 C11 -179.4(4) . . . . ?
C26 C21 C22 C23 -1.1(8) . . . . ?
P1 C21 C22 C23 -179.2(4) . . . . ?
C52 C51 C56 C55 1.8(8) . . . . ?
P3 C51 C56 C55 178.5(5) . . . . ?
C9 C14 C13 C12 -0.9(8) . . . . ?
C45 C46 C47 C48 -0.1(8) . . . . ?
C79 C78 C77 C76 1.3(7) . . . . ?
C75 C76 C77 C78 1.7(7) . . . . ?
C9 C10 C11 C12 -0.3(9) . . . . ?
C17 C18 C19 C20 -1.8(8) . . . . ?
C15 C20 C19 C18 0.7(8) . . . . ?
C56 C51 C52 C53 -0.1(8) . . . . ?
P3 C51 C52 C53 -176.6(4) . . . . ?
C50 C49 C48 C47 0.4(8) . . . . ?
C46 C47 C48 C49 -0.5(8) . . . . ?
C55 C54 C53 C52 -0.2(10) . . . . ?
C51 C52 C53 C54 -0.7(9) . . . . ?
C21 C26 C25 C24 0.7(8) . . . . ?
C26 C25 C24 C23 -0.5(9) . . . . ?
C21 C22 C23 C24 1.3(9) . . . . ?
C25 C24 C23 C22 -0.5(9) . . . . ?
C14 C13 C12 C11 0.0(9) . . . . ?
C10 C11 C12 C13 0.6(9) . . . . ?
C53 C54 C55 C56 1.8(10) . . . . ?
C51 C56 C55 C54 -2.7(9) . . . . ?
